data_4322355
loop_
_publ_author_name
'Tuqiang Chen'
'Eileen N. Duesler'
'Robert T. Paine'
'Heinrich N\"oth'

_publ_section_title
;
 Synthesis and Chemistry of Bis(borylphosphino)silanes and -germanes
;
_journal_name_full 'Inorganic Chemistry'
_journal_page_first 4993
_journal_page_last 4999
_journal_paper_doi 10.1021/ic990507e
_journal_volume 38
_journal_year 1999
_chemical_formula_sum 'C44 H94 B2 Li2 N4 O4 P2 Si5'
_chemical_formula_weight 981.12
_chemical_name_systematic
;
 ?
;
_space_group_IT_number 14
_symmetry_cell_setting monoclinic
_symmetry_space_group_name_Hall '-P 2yn'
_symmetry_space_group_name_H-M 'P 1 21/n 1'
_atom_sites_solution_hydrogens geom
_atom_sites_solution_primary direct
_atom_sites_solution_secondary difmap
_audit_creation_method SHELXL-97
_cell_angle_alpha 90.00
_cell_angle_beta 101.520(10)
_cell_angle_gamma 90.00
_cell_formula_units_Z 4
_cell_length_a 11.939(2)
_cell_length_b 24.516(3)
_cell_length_c 21.572(3)
_cell_measurement_reflns_used 44
_cell_measurement_temperature 293(2)
_cell_measurement_theta_max 8.35
_cell_measurement_theta_min 2.00
_cell_volume 6186.9(16)
_computing_cell_refinement 'XSCANS V2.2 (Siemens, 1994)'
_computing_data_collection 'XSCANS V2.2 (Siemens, 1994)'
_computing_data_reduction 'XSCANS V2.2 (Siemens, 1994)'
_computing_molecular_graphics 'SHELXTL V5.0 (Siemens, 1994)'
_computing_publication_material 'SHELXL-97 (Sheldrick, 1997)'
_computing_structure_refinement 'SHELXL-97 (Sheldrick, 1997)'
_computing_structure_solution 'SHELXS-97 (Sheldrick, 1990)'
_diffrn_ambient_temperature 293(2)
_diffrn_measured_fraction_theta_full .975
_diffrn_measured_fraction_theta_max .975
_diffrn_measurement_device_type 'Siemens P4'
_diffrn_measurement_method 'profile data from \w scans'
_diffrn_radiation_monochromator graphite
_diffrn_radiation_source 'fine-focus sealed tube'
_diffrn_radiation_type MoK\a
_diffrn_radiation_wavelength 0.71073
_diffrn_reflns_av_R_equivalents 0.0787
_diffrn_reflns_av_sigmaI/netI 0.2258
_diffrn_reflns_limit_h_max 13
_diffrn_reflns_limit_h_min -13
_diffrn_reflns_limit_k_max 27
_diffrn_reflns_limit_k_min -27
_diffrn_reflns_limit_l_max 24
_diffrn_reflns_limit_l_min -24
_diffrn_reflns_number 18448
_diffrn_reflns_theta_full 23.51
_diffrn_reflns_theta_max 23.51
_diffrn_reflns_theta_min 1.66
_diffrn_standards_decay_% 0.00
_diffrn_standards_interval_count 97
_diffrn_standards_number 3
_exptl_absorpt_coefficient_mu 0.204
_exptl_absorpt_correction_T_max 0.8792
_exptl_absorpt_correction_T_min 0.8707
_exptl_absorpt_correction_type 'psi-scan corrections'
_exptl_crystal_colour colorless
_exptl_crystal_density_diffrn 1.053
_exptl_crystal_density_method 'not measured'
_exptl_crystal_description plate
_exptl_crystal_F_000 2136
_exptl_crystal_size_max 0.80
_exptl_crystal_size_mid 0.32
_exptl_crystal_size_min 0.20
_refine_diff_density_max .163
_refine_diff_density_min -.172
_refine_diff_density_rms .033
_refine_ls_extinction_method none
_refine_ls_goodness_of_fit_ref 1.001
_refine_ls_hydrogen_treatment mixed
_refine_ls_matrix_type full
_refine_ls_number_parameters 568
_refine_ls_number_reflns 8951
_refine_ls_number_restraints 0
_refine_ls_restrained_S_all 1.001
_refine_ls_R_factor_all 0.1273
_refine_ls_R_factor_gt 0.0377
_refine_ls_shift/su_max 0.003
_refine_ls_shift/su_mean 0.000
_refine_ls_structure_factor_coef Fsqd
_refine_ls_weighting_details
; calc
 [0.00000+1.00000exp(8.00(sin\q/\l)^2^)]/
   [\s^2^(Fo^2^)+0.0000+0.0000*P+(0.0600P)^2^+0.0000sin\q/\l]
 where P = 0.33333Fo^2^ + 0.66667Fc^2^
;
_refine_ls_weighting_scheme calc
_refine_ls_wR_factor_gt 0.0856
_refine_ls_wR_factor_ref 0.1320
_reflns_number_gt 3267
_reflns_number_total 8951
_reflns_threshold_expression >2sigma(I)
_cod_data_source_file ic990507e_3.cif
_cod_data_source_block rtp961a/15
_cod_original_cell_volume 6186.9(15)
_cod_database_code 4322355

loop_
_symmetry_equiv_pos_as_xyz
'x, y, z'
'-x+1/2, y+1/2, -z+1/2'
'-x, -y, -z'
'x-1/2, -y-1/2, z-1/2'

loop_
_atom_site_label
_atom_site_type_symbol
_atom_site_fract_x
_atom_site_fract_y
_atom_site_fract_z
_atom_site_U_iso_or_equiv
_atom_site_adp_type
_atom_site_occupancy
_atom_site_symmetry_multiplicity
_atom_site_calc_flag
_atom_site_refinement_flags
_atom_site_disorder_assembly
_atom_site_disorder_group
P1 P 0.45872(10) 0.29925(5) 0.35425(5) 0.0353(3) Uani 1 1 d . . .
P2 P 0.63418(10) 0.19535(5) 0.35259(5) 0.0359(3) Uani 1 1 d . . .
Si1 Si 0.52223(11) 0.24853(5) 0.28268(5) 0.0338(3) Uani 1 1 d . . .
Si2 Si 0.35197(14) 0.41412(6) 0.44305(7) 0.0618(4) Uani 1 1 d . . .
Si3 Si 0.16491(13) 0.33160(7) 0.39330(8) 0.0612(4) Uani 1 1 d . . .
Si4 Si 0.90376(12) 0.09760(5) 0.41468(7) 0.0497(4) Uani 1 1 d . . .
Si5 Si 0.66583(13) 0.05316(6) 0.40762(7) 0.0551(4) Uani 1 1 d . . .
B1 B 0.3439(4) 0.3559(2) 0.3324(2) 0.0363(12) Uani 1 1 d . . .
B2 B 0.7166(5) 0.1342(2) 0.3259(2) 0.0403(12) Uani 1 1 d . . .
N1 N 0.2841(3) 0.36921(14) 0.38575(17) 0.0428(9) Uani 1 1 d . . .
N2 N 0.3137(3) 0.38522(14) 0.27475(17) 0.0426(9) Uani 1 1 d . . .
N3 N 0.7602(3) 0.09509(13) 0.37911(16) 0.0386(9) Uani 1 1 d . . .
N4 N 0.7402(4) 0.12280(15) 0.26479(17) 0.0563(12) Uani 1 1 d . . .
C1 C 0.5659(5) 0.2872(2) 0.1617(2) 0.0610(15) Uani 1 1 d . . .
H1 H 0.5011 0.2677 0.1430 0.076 Uiso 1 1 calc R . .
C2 C 0.6264(7) 0.3161(3) 0.1239(3) 0.086(2) Uani 1 1 d . . .
H2 H 0.6025 0.3153 0.0802 0.107 Uiso 1 1 calc R . .
C3 C 0.7211(8) 0.3458(3) 0.1505(4) 0.098(3) Uani 1 1 d . . .
H3 H 0.7604 0.3657 0.1250 0.123 Uiso 1 1 calc R . .
C4 C 0.7572(6) 0.3459(2) 0.2148(4) 0.087(2) Uani 1 1 d . . .
H4 H 0.8217 0.3658 0.2330 0.109 Uiso 1 1 calc R . .
C5 C 0.6982(5) 0.3164(2) 0.2527(3) 0.0604(15) Uani 1 1 d . . .
H5 H 0.7245 0.3164 0.2963 0.076 Uiso 1 1 calc R . .
C6 C 0.6008(4) 0.28690(17) 0.2272(2) 0.0412(11) Uani 1 1 d . . .
C7 C 0.4182(5) 0.1546(2) 0.2127(2) 0.0588(14) Uani 1 1 d . . .
H7 H 0.4897 0.1385 0.2252 0.073 Uiso 1 1 calc R . .
C8 C 0.3285(7) 0.1245(3) 0.1778(3) 0.084(2) Uani 1 1 d . . .
H8 H 0.3410 0.0888 0.1665 0.105 Uiso 1 1 calc R . .
C9 C 0.2225(7) 0.1469(3) 0.1601(3) 0.094(2) Uani 1 1 d . . .
H9 H 0.1625 0.1264 0.1374 0.117 Uiso 1 1 calc R . .
C10 C 0.2048(5) 0.2001(3) 0.1759(3) 0.0811(19) Uani 1 1 d . . .
H10 H 0.1328 0.2157 0.1634 0.101 Uiso 1 1 calc R . .
C11 C 0.2933(5) 0.2303(2) 0.2102(2) 0.0574(14) Uani 1 1 d . . .
H11 H 0.2794 0.2661 0.2209 0.072 Uiso 1 1 calc R . .
C12 C 0.4026(4) 0.20904(18) 0.2294(2) 0.0441(11) Uani 1 1 d . . .
C13 C 0.4323(6) 0.4658(3) 0.4079(3) 0.105(3) Uani 1 1 d . . .
H13A H 0.4876 0.4481 0.3881 0.132 Uiso 1 1 calc R . .
H13B H 0.4707 0.4898 0.4404 0.132 Uiso 1 1 calc R . .
H13C H 0.3804 0.4864 0.3769 0.132 Uiso 1 1 calc R . .
C14 C 0.4539(7) 0.3795(3) 0.5074(3) 0.115(3) Uani 1 1 d . . .
H14A H 0.5092 0.3596 0.4896 0.143 Uiso 1 1 calc R . .
H14B H 0.4129 0.3547 0.5292 0.143 Uiso 1 1 calc R . .
H14C H 0.4922 0.4062 0.5366 0.143 Uiso 1 1 calc R . .
C15 C 0.2482(7) 0.4519(3) 0.4817(4) 0.123(3) Uani 1 1 d . . .
H15A H 0.2050 0.4263 0.5012 0.154 Uiso 1 1 calc R . .
H15B H 0.1971 0.4726 0.4504 0.154 Uiso 1 1 calc R . .
H15C H 0.2891 0.4761 0.5133 0.154 Uiso 1 1 calc R . .
C16 C 0.1339(5) 0.2782(2) 0.3320(3) 0.0780(18) Uani 1 1 d . . .
H16A H 0.1228 0.2948 0.2909 0.097 Uiso 1 1 calc R . .
H16B H 0.0659 0.2589 0.3362 0.097 Uiso 1 1 calc R . .
H16C H 0.1969 0.2532 0.3369 0.097 Uiso 1 1 calc R . .
C17 C 0.1854(6) 0.2972(3) 0.4720(3) 0.101(2) Uani 1 1 d . . .
H17A H 0.2009 0.3241 0.5049 0.126 Uiso 1 1 calc R . .
H17B H 0.2485 0.2723 0.4764 0.126 Uiso 1 1 calc R . .
H17C H 0.1173 0.2775 0.4752 0.126 Uiso 1 1 calc R . .
C18 C 0.0336(5) 0.3757(3) 0.3844(4) 0.107(3) Uani 1 1 d . . .
H18A H 0.0467 0.4043 0.4153 0.134 Uiso 1 1 calc R . .
H18B H -0.0300 0.3539 0.3907 0.134 Uiso 1 1 calc R . .
H18C H 0.0173 0.3912 0.3428 0.134 Uiso 1 1 calc R . .
C19 C 0.2189(5) 0.4256(2) 0.2652(3) 0.0595(14) Uani 1 1 d . . .
H19 H 0.1994 0.4303 0.3069 0.074 Uiso 1 1 calc R . .
C20 C 0.2506(6) 0.4827(2) 0.2454(3) 0.0773(18) Uani 1 1 d . . .
H20A H 0.3182 0.4951 0.2739 0.097 Uiso 1 1 calc R . .
H20B H 0.1888 0.5074 0.2468 0.097 Uiso 1 1 calc R . .
H20C H 0.2648 0.4814 0.2032 0.097 Uiso 1 1 calc R . .
C21 C 0.1086(5) 0.4057(3) 0.2218(3) 0.090(2) Uani 1 1 d . . .
H21A H 0.0891 0.3703 0.2354 0.113 Uiso 1 1 calc R . .
H21B H 0.1200 0.4036 0.1791 0.113 Uiso 1 1 calc R . .
H21C H 0.0478 0.4308 0.2239 0.113 Uiso 1 1 calc R . .
C22 C 0.3821(4) 0.37901(18) 0.2250(2) 0.0482(12) Uani 1 1 d . . .
H22 H 0.4196 0.3434 0.2331 0.060 Uiso 1 1 calc R . .
C23 C 0.3144(6) 0.3758(2) 0.1571(2) 0.0792(19) Uani 1 1 d . . .
H23A H 0.2561 0.3484 0.1543 0.099 Uiso 1 1 calc R . .
H23B H 0.3650 0.3665 0.1293 0.099 Uiso 1 1 calc R . .
H23C H 0.2796 0.4105 0.1449 0.099 Uiso 1 1 calc R . .
C24 C 0.4784(5) 0.4198(2) 0.2306(3) 0.0721(17) Uani 1 1 d . . .
H24A H 0.5210 0.4202 0.2734 0.090 Uiso 1 1 calc R . .
H24B H 0.4474 0.4554 0.2196 0.090 Uiso 1 1 calc R . .
H24C H 0.5279 0.4097 0.2025 0.090 Uiso 1 1 calc R . .
C25 C 0.9641(5) 0.1652(2) 0.3993(3) 0.0779(18) Uani 1 1 d . . .
H25A H 0.9543 0.1708 0.3545 0.097 Uiso 1 1 calc R . .
H25B H 1.0441 0.1661 0.4181 0.097 Uiso 1 1 calc R . .
H25C H 0.9251 0.1935 0.4173 0.097 Uiso 1 1 calc R . .
C26 C 0.9261(5) 0.0882(2) 0.5021(2) 0.0731(17) Uani 1 1 d . . .
H26A H 0.8822 0.1148 0.5195 0.091 Uiso 1 1 calc R . .
H26B H 1.0057 0.0927 0.5204 0.091 Uiso 1 1 calc R . .
H26C H 0.9021 0.0522 0.5112 0.091 Uiso 1 1 calc R . .
C27 C 0.9945(5) 0.0433(2) 0.3885(3) 0.0797(18) Uani 1 1 d . . .
H27A H 0.9876 0.0451 0.3434 0.100 Uiso 1 1 calc R . .
H27B H 0.9695 0.0081 0.3999 0.100 Uiso 1 1 calc R . .
H27C H 1.0729 0.0487 0.4087 0.100 Uiso 1 1 calc R . .
C28 C 0.5301(5) 0.0469(3) 0.3492(3) 0.088(2) Uani 1 1 d . . .
H28A H 0.4952 0.0822 0.3416 0.110 Uiso 1 1 calc R . .
H28B H 0.4795 0.0228 0.3654 0.110 Uiso 1 1 calc R . .
H28C H 0.5453 0.0325 0.3103 0.110 Uiso 1 1 calc R . .
C29 C 0.7265(6) -0.0174(2) 0.4205(3) 0.102(2) Uani 1 1 d . . .
H29A H 0.7969 -0.0162 0.4512 0.127 Uiso 1 1 calc R . .
H29B H 0.7408 -0.0315 0.3813 0.127 Uiso 1 1 calc R . .
H29C H 0.6730 -0.0406 0.4357 0.127 Uiso 1 1 calc R . .
C30 C 0.6300(6) 0.0758(3) 0.4841(3) 0.086(2) Uani 1 1 d . . .
H30A H 0.5975 0.1118 0.4792 0.107 Uiso 1 1 calc R . .
H30B H 0.6982 0.0764 0.5164 0.107 Uiso 1 1 calc R . .
H30C H 0.5759 0.0510 0.4961 0.107 Uiso 1 1 calc R . .
C31 C 0.7271(6) 0.1661(2) 0.2161(2) 0.0736(19) Uani 1 1 d . . .
H31 H 0.6731 0.1922 0.2283 0.092 Uiso 1 1 calc R . .
C32 C 0.8353(7) 0.1984(3) 0.2171(3) 0.105(3) Uani 1 1 d . . .
H32A H 0.8667 0.2096 0.2596 0.131 Uiso 1 1 calc R . .
H32B H 0.8181 0.2300 0.1906 0.131 Uiso 1 1 calc R . .
H32C H 0.8898 0.1760 0.2016 0.131 Uiso 1 1 calc R . .
C33 C 0.6729(7) 0.1487(3) 0.1483(3) 0.110(3) Uani 1 1 d . . .
H33A H 0.6044 0.1283 0.1487 0.137 Uiso 1 1 calc R . .
H33B H 0.7259 0.1264 0.1315 0.137 Uiso 1 1 calc R . .
H33C H 0.6546 0.1805 0.1223 0.137 Uiso 1 1 calc R . .
C34 C 0.7845(7) 0.0683(2) 0.2508(3) 0.088(2) Uani 1 1 d . . .
H34 H 0.8060 0.0496 0.2916 0.110 Uiso 1 1 calc R . .
C35 C 0.6927(9) 0.0326(3) 0.2099(3) 0.140(4) Uani 1 1 d . . .
H35A H 0.6258 0.0317 0.2282 0.175 Uiso 1 1 calc R . .
H35B H 0.7216 -0.0038 0.2079 0.175 Uiso 1 1 calc R . .
H35C H 0.6733 0.0475 0.1680 0.175 Uiso 1 1 calc R . .
C36 C 0.8939(8) 0.0703(3) 0.2225(3) 0.136(4) Uani 1 1 d . . .
H36A H 0.9511 0.0918 0.2493 0.169 Uiso 1 1 calc R . .
H36B H 0.8763 0.0863 0.1811 0.169 Uiso 1 1 calc R . .
H36C H 0.9222 0.0339 0.2195 0.169 Uiso 1 1 calc R . .
Li1 Li 0.4504(8) 0.2058(3) 0.4031(4) 0.052(2) Uani 1 1 d . . .
Li2 Li 0.6689(8) 0.2892(3) 0.4119(4) 0.054(2) Uani 1 1 d . . .
C37 C 0.4957(7) 0.2238(3) 0.5494(3) 0.103(2) Uani 1 1 d . . .
H37A H 0.5529 0.2480 0.5395 0.129 Uiso 1 1 calc R . .
H37B H 0.5307 0.1983 0.5812 0.129 Uiso 1 1 calc R . .
H37C H 0.4389 0.2446 0.5649 0.129 Uiso 1 1 calc R . .
O1 O 0.4437(3) 0.19526(17) 0.49438(17) 0.0743(11) Uani 1 1 d . . .
C38 C 0.3590(6) 0.1576(3) 0.5045(3) 0.088(2) Uani 1 1 d . . .
H38A H 0.2998 0.1767 0.5207 0.110 Uiso 1 1 calc R . .
H38B H 0.3931 0.1309 0.5359 0.110 Uiso 1 1 calc R . .
C39 C 0.3085(7) 0.1299(4) 0.4462(3) 0.129(3) Uani 1 1 d . . .
H39A H 0.3423 0.0938 0.4471 0.161 Uiso 1 1 calc R . .
H39B H 0.2277 0.1250 0.4456 0.161 Uiso 1 1 calc R . .
O2 O 0.3187(4) 0.15318(17) 0.3935(2) 0.0881(14) Uani 1 1 d . . .
C40 C 0.2563(5) 0.1298(3) 0.3371(3) 0.0818(19) Uani 1 1 d . . .
H40A H 0.2712 0.1499 0.3014 0.102 Uiso 1 1 calc R . .
H40B H 0.1761 0.1312 0.3375 0.102 Uiso 1 1 calc R . .
H40C H 0.2793 0.0926 0.3342 0.102 Uiso 1 1 calc R . .
C41 C 0.7848(6) 0.2236(2) 0.5251(3) 0.091(2) Uani 1 1 d . . .
H41A H 0.7223 0.1990 0.5113 0.114 Uiso 1 1 calc R . .
H41B H 0.8011 0.2256 0.5704 0.114 Uiso 1 1 calc R . .
H41C H 0.8512 0.2107 0.5107 0.114 Uiso 1 1 calc R . .
O3 O 0.7548(3) 0.27672(14) 0.49936(15) 0.0608(10) Uani 1 1 d . . .
C42 C 0.8445(5) 0.3149(2) 0.5181(3) 0.0705(16) Uani 1 1 d . . .
H42A H 0.9116 0.3039 0.5022 0.088 Uiso 1 1 calc R . .
H42B H 0.8649 0.3170 0.5638 0.088 Uiso 1 1 calc R . .
C43 C 0.8024(5) 0.3684(2) 0.4912(3) 0.0718(17) Uani 1 1 d . . .
H43A H 0.7424 0.3818 0.5116 0.090 Uiso 1 1 calc R . .
H43B H 0.8642 0.3948 0.4977 0.090 Uiso 1 1 calc R . .
O4 O 0.7595(3) 0.36072(13) 0.42554(16) 0.0584(9) Uani 1 1 d . . .
C44 C 0.7334(6) 0.4108(2) 0.3928(3) 0.090(2) Uani 1 1 d . . .
H44A H 0.7049 0.4037 0.3487 0.113 Uiso 1 1 calc R . .
H44B H 0.8012 0.4327 0.3976 0.113 Uiso 1 1 calc R . .
H44C H 0.6763 0.4300 0.4099 0.113 Uiso 1 1 calc R . .

loop_
_atom_site_aniso_label
_atom_site_aniso_U_11
_atom_site_aniso_U_22
_atom_site_aniso_U_33
_atom_site_aniso_U_23
_atom_site_aniso_U_13
_atom_site_aniso_U_12
P1 0.0417(7) 0.0339(6) 0.0311(6) 0.0031(5) 0.0093(5) 0.0048(6)
P2 0.0463(7) 0.0314(6) 0.0295(6) 0.0026(5) 0.0064(5) 0.0072(5)
Si1 0.0419(7) 0.0304(6) 0.0293(6) 0.0028(5) 0.0072(5) 0.0022(6)
Si2 0.0679(10) 0.0608(10) 0.0574(9) -0.0207(8) 0.0145(8) 0.0065(8)
Si3 0.0524(9) 0.0701(10) 0.0674(10) 0.0023(8) 0.0272(8) 0.0003(8)
Si4 0.0524(9) 0.0361(7) 0.0569(9) 0.0038(6) 0.0021(7) 0.0066(6)
Si5 0.0627(10) 0.0347(7) 0.0645(9) 0.0077(7) 0.0045(7) -0.0064(7)
B1 0.038(3) 0.033(3) 0.038(3) -0.004(2) 0.009(2) -0.004(2)
B2 0.046(3) 0.037(3) 0.036(3) 0.002(2) 0.003(2) 0.003(2)
N1 0.041(2) 0.044(2) 0.044(2) -0.0044(18) 0.0118(18) 0.0077(18)
N2 0.049(2) 0.033(2) 0.045(2) 0.0042(17) 0.0072(18) 0.0134(18)
N3 0.046(2) 0.0273(18) 0.039(2) -0.0005(16) 0.0002(17) 0.0034(17)
N4 0.094(3) 0.039(2) 0.037(2) 0.0015(18) 0.016(2) 0.025(2)
C1 0.085(4) 0.057(3) 0.044(3) 0.016(2) 0.022(3) 0.021(3)
C2 0.144(7) 0.077(5) 0.050(4) 0.029(3) 0.055(4) 0.034(5)
C3 0.153(8) 0.055(4) 0.116(6) 0.025(4) 0.095(6) 0.008(4)
C4 0.102(5) 0.067(4) 0.109(6) 0.005(4) 0.062(5) -0.015(4)
C5 0.070(4) 0.057(3) 0.065(3) 0.004(3) 0.037(3) -0.007(3)
C6 0.056(3) 0.031(3) 0.039(3) 0.0086(19) 0.015(2) 0.014(2)
C7 0.083(4) 0.046(3) 0.043(3) -0.014(2) 0.003(3) -0.004(3)
C8 0.135(7) 0.061(4) 0.048(3) -0.013(3) -0.001(4) -0.030(4)
C9 0.104(6) 0.109(6) 0.054(4) 0.000(4) -0.018(4) -0.047(5)
C10 0.059(4) 0.099(5) 0.072(4) 0.014(4) -0.018(3) -0.022(4)
C11 0.057(4) 0.057(3) 0.053(3) 0.009(3) -0.001(3) -0.002(3)
C12 0.054(3) 0.042(3) 0.036(2) 0.003(2) 0.006(2) -0.006(2)
C13 0.118(6) 0.102(5) 0.097(5) -0.040(4) 0.023(5) -0.042(5)
C14 0.136(7) 0.116(6) 0.073(5) -0.032(4) -0.026(4) 0.016(5)
C15 0.113(6) 0.127(6) 0.137(7) -0.068(6) 0.044(5) 0.020(5)
C16 0.065(4) 0.082(4) 0.091(5) -0.007(3) 0.025(4) -0.025(3)
C17 0.112(6) 0.121(6) 0.084(5) 0.014(4) 0.054(4) -0.015(5)
C18 0.057(4) 0.126(6) 0.148(7) -0.013(5) 0.044(5) 0.004(4)
C19 0.061(4) 0.052(3) 0.065(3) 0.004(3) 0.011(3) 0.019(3)
C20 0.093(5) 0.044(3) 0.091(4) 0.012(3) 0.008(4) 0.026(3)
C21 0.048(4) 0.093(5) 0.119(5) 0.028(4) -0.009(4) 0.008(3)
C22 0.064(3) 0.035(3) 0.046(3) 0.009(2) 0.012(2) 0.010(2)
C23 0.116(5) 0.074(4) 0.045(3) 0.009(3) 0.011(3) 0.027(4)
C24 0.085(4) 0.057(3) 0.080(4) 0.017(3) 0.031(4) 0.009(3)
C25 0.053(4) 0.054(4) 0.123(5) 0.015(3) 0.007(3) -0.005(3)
C26 0.085(4) 0.062(4) 0.060(4) 0.005(3) -0.016(3) 0.014(3)
C27 0.072(4) 0.063(4) 0.101(5) 0.002(3) 0.011(4) 0.017(3)
C28 0.084(5) 0.069(4) 0.099(5) -0.006(4) -0.008(4) -0.031(4)
C29 0.123(6) 0.036(3) 0.146(7) 0.029(4) 0.027(5) 0.003(4)
C30 0.087(5) 0.090(5) 0.085(4) 0.017(4) 0.031(4) -0.014(4)
C31 0.107(5) 0.074(4) 0.045(3) 0.011(3) 0.025(3) 0.048(4)
C32 0.134(7) 0.092(5) 0.107(5) 0.038(5) 0.067(5) 0.036(5)
C33 0.184(8) 0.106(5) 0.041(3) 0.005(3) 0.030(4) 0.071(5)
C34 0.157(7) 0.056(4) 0.052(4) -0.005(3) 0.026(4) 0.050(4)
C35 0.269(12) 0.070(5) 0.073(5) -0.027(4) 0.011(6) 0.029(6)
C36 0.200(9) 0.134(7) 0.092(5) 0.030(5) 0.075(6) 0.116(7)
Li1 0.066(6) 0.046(5) 0.050(5) 0.009(4) 0.026(4) -0.008(4)
Li2 0.060(5) 0.050(5) 0.046(5) 0.002(4) 0.000(4) -0.002(4)
C37 0.136(7) 0.109(6) 0.064(4) -0.003(4) 0.019(4) -0.007(5)
O1 0.079(3) 0.092(3) 0.055(2) 0.009(2) 0.021(2) -0.016(2)
C38 0.107(5) 0.088(5) 0.080(5) 0.032(4) 0.048(4) -0.014(4)
C39 0.122(7) 0.185(9) 0.077(5) 0.034(6) 0.012(5) -0.081(6)
O2 0.118(4) 0.083(3) 0.070(3) 0.007(2) 0.034(3) -0.047(3)
C40 0.077(5) 0.083(5) 0.088(5) -0.007(4) 0.025(4) -0.021(4)
C41 0.119(6) 0.073(4) 0.068(4) 0.011(3) -0.013(4) 0.006(4)
O3 0.076(3) 0.054(2) 0.046(2) -0.0011(17) -0.0048(18) -0.0028(19)
C42 0.064(4) 0.080(4) 0.061(4) -0.011(3) -0.002(3) -0.006(3)
C43 0.077(4) 0.065(4) 0.072(4) -0.016(3) 0.012(3) -0.017(3)
O4 0.060(2) 0.049(2) 0.065(2) 0.0007(18) 0.0101(19) -0.0060(18)
C44 0.092(5) 0.058(4) 0.117(6) 0.005(4) 0.011(4) 0.009(4)

loop_
_atom_type_symbol
_atom_type_description
_atom_type_scat_dispersion_real
_atom_type_scat_dispersion_imag
_atom_type_scat_source
C C .0033 .0016 'International Tables Vol C Tables 4.2.6.8 and 6.1.1.4'
H H .0000 .0000 'International Tables Vol C Tables 4.2.6.8 and 6.1.1.4'
Li Li -.0003 .0001 'International Tables Vol C Tables 4.2.6.8 and 6.1.1.4'
B B .0013 .0007 'International Tables Vol C Tables 4.2.6.8 and 6.1.1.4'
N N .0061 .0033 'International Tables Vol C Tables 4.2.6.8 and 6.1.1.4'
O O .0106 .0060 'International Tables Vol C Tables 4.2.6.8 and 6.1.1.4'
Si Si .0817 .0704 'International Tables Vol C Tables 4.2.6.8 and 6.1.1.4'
P P .1023 .0942 'International Tables Vol C Tables 4.2.6.8 and 6.1.1.4'

loop_
_geom_angle_atom_site_label_1
_geom_angle_atom_site_label_2
_geom_angle_atom_site_label_3
_geom_angle
_geom_angle_site_symmetry_1
_geom_angle_site_symmetry_3
_geom_angle_publ_flag
B1 P1 Si1 123.49(16) . . ?
B1 P1 Li1 131.6(3) . . ?
Si1 P1 Li1 80.26(19) . . ?
B1 P1 Li2 139.2(2) . . ?
Si1 P1 Li2 81.26(19) . . ?
Li1 P1 Li2 80.1(3) . . ?
B2 P2 Si1 121.47(16) . . ?
B2 P2 Li2 141.3(3) . . ?
Si1 P2 Li2 80.32(18) . . ?
B2 P2 Li1 135.0(2) . . ?
Si1 P2 Li1 77.74(18) . . ?
Li2 P2 Li1 77.2(3) . . ?
C6 Si1 C12 105.9(2) . . ?
C6 Si1 P2 114.16(15) . . ?
C12 Si1 P2 112.76(15) . . ?
C6 Si1 P1 115.90(14) . . ?
C12 Si1 P1 112.51(16) . . ?
P2 Si1 P1 95.66(6) . . ?
C6 Si1 Li1 162.0(2) . . ?
C12 Si1 Li1 92.0(2) . . ?
P2 Si1 Li1 57.28(17) . . ?
P1 Si1 Li1 54.18(16) . . ?
C6 Si1 Li2 98.2(2) . . ?
C12 Si1 Li2 155.8(2) . . ?
P2 Si1 Li2 55.41(15) . . ?
P1 Si1 Li2 54.23(17) . . ?
Li1 Si1 Li2 63.8(2) . . ?
N1 Si2 C13 110.6(2) . . ?
N1 Si2 C14 112.7(3) . . ?
C13 Si2 C14 107.8(4) . . ?
N1 Si2 C15 112.1(3) . . ?
C13 Si2 C15 106.8(3) . . ?
C14 Si2 C15 106.7(4) . . ?
N1 Si3 C16 111.2(2) . . ?
N1 Si3 C17 111.4(3) . . ?
C16 Si3 C17 107.6(3) . . ?
N1 Si3 C18 111.6(3) . . ?
C16 Si3 C18 106.9(3) . . ?
C17 Si3 C18 107.9(3) . . ?
N3 Si4 C25 109.6(2) . . ?
N3 Si4 C26 111.9(2) . . ?
C25 Si4 C26 107.9(3) . . ?
N3 Si4 C27 114.9(2) . . ?
C25 Si4 C27 108.1(3) . . ?
C26 Si4 C27 104.0(3) . . ?
N3 Si5 C28 110.6(2) . . ?
N3 Si5 C30 114.7(2) . . ?
C28 Si5 C30 107.6(3) . . ?
N3 Si5 C29 110.0(3) . . ?
C28 Si5 C29 106.6(3) . . ?
C30 Si5 C29 107.0(3) . . ?
N2 B1 N1 118.8(4) . . ?
N2 B1 P1 128.2(4) . . ?
N1 B1 P1 112.9(3) . . ?
N4 B2 N3 118.4(4) . . ?
N4 B2 P2 129.0(3) . . ?
N3 B2 P2 112.6(3) . . ?
B1 N1 Si3 118.7(3) . . ?
B1 N1 Si2 117.3(3) . . ?
Si3 N1 Si2 123.2(2) . . ?
B1 N2 C22 120.2(4) . . ?
B1 N2 C19 120.9(4) . . ?
C22 N2 C19 118.8(4) . . ?
B2 N3 Si5 119.9(3) . . ?
B2 N3 Si4 118.4(3) . . ?
Si5 N3 Si4 121.4(2) . . ?
B2 N4 C31 120.1(4) . . ?
B2 N4 C34 120.4(4) . . ?
C31 N4 C34 119.4(4) . . ?
C2 C1 C6 120.9(6) . . ?
C2 C1 H1 119.5 . . ?
C6 C1 H1 119.5 . . ?
C3 C2 C1 120.6(6) . . ?
C3 C2 H2 119.7 . . ?
C1 C2 H2 119.7 . . ?
C4 C3 C2 119.5(6) . . ?
C4 C3 H3 120.3 . . ?
C2 C3 H3 120.3 . . ?
C3 C4 C5 120.3(7) . . ?
C3 C4 H4 119.9 . . ?
C5 C4 H4 119.9 . . ?
C6 C5 C4 121.5(6) . . ?
C6 C5 H5 119.3 . . ?
C4 C5 H5 119.3 . . ?
C5 C6 C1 117.3(5) . . ?
C5 C6 Si1 119.1(3) . . ?
C1 C6 Si1 123.6(4) . . ?
C8 C7 C12 121.0(6) . . ?
C8 C7 H7 119.5 . . ?
C12 C7 H7 119.5 . . ?
C9 C8 C7 120.6(6) . . ?
C9 C8 H8 119.7 . . ?
C7 C8 H8 119.7 . . ?
C8 C9 C10 119.6(6) . . ?
C8 C9 H9 120.2 . . ?
C10 C9 H9 120.2 . . ?
C9 C10 C11 120.2(6) . . ?
C9 C10 H10 119.9 . . ?
C11 C10 H10 119.9 . . ?
C10 C11 C12 122.1(6) . . ?
C10 C11 H11 119.0 . . ?
C12 C11 H11 119.0 . . ?
C11 C12 C7 116.5(5) . . ?
C11 C12 Si1 122.3(4) . . ?
C7 C12 Si1 120.9(4) . . ?
Si2 C13 H13A 109.5 . . ?
Si2 C13 H13B 109.5 . . ?
H13A C13 H13B 109.5 . . ?
Si2 C13 H13C 109.5 . . ?
H13A C13 H13C 109.5 . . ?
H13B C13 H13C 109.5 . . ?
Si2 C14 H14A 109.5 . . ?
Si2 C14 H14B 109.5 . . ?
H14A C14 H14B 109.5 . . ?
Si2 C14 H14C 109.5 . . ?
H14A C14 H14C 109.5 . . ?
H14B C14 H14C 109.5 . . ?
Si2 C15 H15A 109.5 . . ?
Si2 C15 H15B 109.5 . . ?
H15A C15 H15B 109.5 . . ?
Si2 C15 H15C 109.5 . . ?
H15A C15 H15C 109.5 . . ?
H15B C15 H15C 109.5 . . ?
Si3 C16 H16A 109.5 . . ?
Si3 C16 H16B 109.5 . . ?
H16A C16 H16B 109.5 . . ?
Si3 C16 H16C 109.5 . . ?
H16A C16 H16C 109.5 . . ?
H16B C16 H16C 109.5 . . ?
Si3 C17 H17A 109.5 . . ?
Si3 C17 H17B 109.5 . . ?
H17A C17 H17B 109.5 . . ?
Si3 C17 H17C 109.5 . . ?
H17A C17 H17C 109.5 . . ?
H17B C17 H17C 109.5 . . ?
Si3 C18 H18A 109.5 . . ?
Si3 C18 H18B 109.5 . . ?
H18A C18 H18B 109.5 . . ?
Si3 C18 H18C 109.5 . . ?
H18A C18 H18C 109.5 . . ?
H18B C18 H18C 109.5 . . ?
N2 C19 C20 115.1(5) . . ?
N2 C19 C21 114.2(4) . . ?
C20 C19 C21 110.5(5) . . ?
N2 C19 H19 105.3 . . ?
C20 C19 H19 105.3 . . ?
C21 C19 H19 105.3 . . ?
C19 C20 H20A 109.5 . . ?
C19 C20 H20B 109.5 . . ?
H20A C20 H20B 109.5 . . ?
C19 C20 H20C 109.5 . . ?
H20A C20 H20C 109.5 . . ?
H20B C20 H20C 109.5 . . ?
C19 C21 H21A 109.5 . . ?
C19 C21 H21B 109.5 . . ?
H21A C21 H21B 109.5 . . ?
C19 C21 H21C 109.5 . . ?
H21A C21 H21C 109.5 . . ?
H21B C21 H21C 109.5 . . ?
N2 C22 C24 113.2(4) . . ?
N2 C22 C23 116.0(4) . . ?
C24 C22 C23 111.1(4) . . ?
N2 C22 H22 105.1 . . ?
C24 C22 H22 105.1 . . ?
C23 C22 H22 105.1 . . ?
C22 C23 H23A 109.5 . . ?
C22 C23 H23B 109.5 . . ?
H23A C23 H23B 109.5 . . ?
C22 C23 H23C 109.5 . . ?
H23A C23 H23C 109.5 . . ?
H23B C23 H23C 109.5 . . ?
C22 C24 H24A 109.5 . . ?
C22 C24 H24B 109.5 . . ?
H24A C24 H24B 109.5 . . ?
C22 C24 H24C 109.5 . . ?
H24A C24 H24C 109.5 . . ?
H24B C24 H24C 109.5 . . ?
Si4 C25 H25A 109.5 . . ?
Si4 C25 H25B 109.5 . . ?
H25A C25 H25B 109.5 . . ?
Si4 C25 H25C 109.5 . . ?
H25A C25 H25C 109.5 . . ?
H25B C25 H25C 109.5 . . ?
Si4 C26 H26A 109.5 . . ?
Si4 C26 H26B 109.5 . . ?
H26A C26 H26B 109.5 . . ?
Si4 C26 H26C 109.5 . . ?
H26A C26 H26C 109.5 . . ?
H26B C26 H26C 109.5 . . ?
Si4 C27 H27A 109.5 . . ?
Si4 C27 H27B 109.5 . . ?
H27A C27 H27B 109.5 . . ?
Si4 C27 H27C 109.5 . . ?
H27A C27 H27C 109.5 . . ?
H27B C27 H27C 109.5 . . ?
Si5 C28 H28A 109.5 . . ?
Si5 C28 H28B 109.5 . . ?
H28A C28 H28B 109.5 . . ?
Si5 C28 H28C 109.5 . . ?
H28A C28 H28C 109.5 . . ?
H28B C28 H28C 109.5 . . ?
Si5 C29 H29A 109.5 . . ?
Si5 C29 H29B 109.5 . . ?
H29A C29 H29B 109.5 . . ?
Si5 C29 H29C 109.5 . . ?
H29A C29 H29C 109.5 . . ?
H29B C29 H29C 109.5 . . ?
Si5 C30 H30A 109.5 . . ?
Si5 C30 H30B 109.5 . . ?
H30A C30 H30B 109.5 . . ?
Si5 C30 H30C 109.5 . . ?
H30A C30 H30C 109.5 . . ?
H30B C30 H30C 109.5 . . ?
N4 C31 C32 113.4(5) . . ?
N4 C31 C33 116.2(5) . . ?
C32 C31 C33 110.8(6) . . ?
N4 C31 H31 105.1 . . ?
C32 C31 H31 105.1 . . ?
C33 C31 H31 105.1 . . ?
C31 C32 H32A 109.5 . . ?
C31 C32 H32B 109.5 . . ?
H32A C32 H32B 109.5 . . ?
C31 C32 H32C 109.5 . . ?
H32A C32 H32C 109.5 . . ?
H32B C32 H32C 109.5 . . ?
C31 C33 H33A 109.5 . . ?
C31 C33 H33B 109.5 . . ?
H33A C33 H33B 109.5 . . ?
C31 C33 H33C 109.5 . . ?
H33A C33 H33C 109.5 . . ?
H33B C33 H33C 109.5 . . ?
N4 C34 C35 112.7(6) . . ?
N4 C34 C36 114.5(6) . . ?
C35 C34 C36 110.6(6) . . ?
N4 C34 H34 106.1 . . ?
C35 C34 H34 106.1 . . ?
C36 C34 H34 106.1 . . ?
C34 C35 H35A 109.5 . . ?
C34 C35 H35B 109.5 . . ?
H35A C35 H35B 109.5 . . ?
C34 C35 H35C 109.5 . . ?
H35A C35 H35C 109.5 . . ?
H35B C35 H35C 109.5 . . ?
C34 C36 H36A 109.5 . . ?
C34 C36 H36B 109.5 . . ?
H36A C36 H36B 109.5 . . ?
C34 C36 H36C 109.5 . . ?
H36A C36 H36C 109.5 . . ?
H36B C36 H36C 109.5 . . ?
O1 Li1 O2 80.5(3) . . ?
O1 Li1 P1 122.6(4) . . ?
O2 Li1 P1 129.2(4) . . ?
O1 Li1 P2 126.2(4) . . ?
O2 Li1 P2 126.1(4) . . ?
P1 Li1 P2 79.2(2) . . ?
O1 Li1 Si1 161.1(4) . . ?
O2 Li1 Si1 118.3(4) . . ?
P1 Li1 Si1 45.57(12) . . ?
P2 Li1 Si1 44.98(12) . . ?
O1 Li1 Li2 102.2(4) . . ?
O2 Li1 Li2 177.0(4) . . ?
P1 Li1 Li2 50.6(2) . . ?
P2 Li1 Li2 51.1(2) . . ?
Si1 Li1 Li2 59.1(2) . . ?
O3 Li2 O4 80.7(3) . . ?
O3 Li2 P1 137.9(4) . . ?
O4 Li2 P1 115.0(4) . . ?
O3 Li2 P2 109.3(4) . . ?
O4 Li2 P2 147.9(4) . . ?
P1 Li2 P2 78.8(2) . . ?
O3 Li2 Si1 152.3(4) . . ?
O4 Li2 Si1 125.7(3) . . ?
P1 Li2 Si1 44.51(13) . . ?
P2 Li2 Si1 44.27(13) . . ?
O3 Li2 Li1 102.2(4) . . ?
O4 Li2 Li1 158.3(4) . . ?
P1 Li2 Li1 49.3(2) . . ?
P2 Li2 Li1 51.8(2) . . ?
Si1 Li2 Li1 57.1(2) . . ?
O1 C37 H37A 109.5 . . ?
O1 C37 H37B 109.5 . . ?
H37A C37 H37B 109.5 . . ?
O1 C37 H37C 109.5 . . ?
H37A C37 H37C 109.5 . . ?
H37B C37 H37C 109.5 . . ?
C37 O1 C38 113.7(5) . . ?
C37 O1 Li1 131.7(5) . . ?
C38 O1 Li1 113.9(4) . . ?
O1 C38 C39 110.9(5) . . ?
O1 C38 H38A 109.5 . . ?
C39 C38 H38A 109.5 . . ?
O1 C38 H38B 109.5 . . ?
C39 C38 H38B 109.5 . . ?
H38A C38 H38B 108.1 . . ?
O2 C39 C38 117.3(6) . . ?
O2 C39 H39A 108.0 . . ?
C38 C39 H39A 108.0 . . ?
O2 C39 H39B 108.0 . . ?
C38 C39 H39B 108.0 . . ?
H39A C39 H39B 107.2 . . ?
C39 O2 C40 116.7(5) . . ?
C39 O2 Li1 113.5(5) . . ?
C40 O2 Li1 128.0(4) . . ?
O2 C40 H40A 109.5 . . ?
O2 C40 H40B 109.5 . . ?
H40A C40 H40B 109.5 . . ?
O2 C40 H40C 109.5 . . ?
H40A C40 H40C 109.5 . . ?
H40B C40 H40C 109.5 . . ?
O3 C41 H41A 109.5 . . ?
O3 C41 H41B 109.5 . . ?
H41A C41 H41B 109.5 . . ?
O3 C41 H41C 109.5 . . ?
H41A C41 H41C 109.5 . . ?
H41B C41 H41C 109.5 . . ?
C42 O3 C41 111.9(4) . . ?
C42 O3 Li2 112.7(4) . . ?
C41 O3 Li2 123.4(4) . . ?
O3 C42 C43 107.2(5) . . ?
O3 C42 H42A 110.3 . . ?
C43 C42 H42A 110.3 . . ?
O3 C42 H42B 110.3 . . ?
C43 C42 H42B 110.3 . . ?
H42A C42 H42B 108.5 . . ?
O4 C43 C42 107.4(4) . . ?
O4 C43 H43A 110.2 . . ?
C42 C43 H43A 110.2 . . ?
O4 C43 H43B 110.2 . . ?
C42 C43 H43B 110.2 . . ?
H43A C43 H43B 108.5 . . ?
C43 O4 C44 112.4(4) . . ?
C43 O4 Li2 109.4(4) . . ?
C44 O4 Li2 127.7(4) . . ?
O4 C44 H44A 109.5 . . ?
O4 C44 H44B 109.5 . . ?
H44A C44 H44B 109.5 . . ?
O4 C44 H44C 109.5 . . ?
H44A C44 H44C 109.5 . . ?
H44B C44 H44C 109.5 . . ?

loop_
_geom_bond_atom_site_label_1
_geom_bond_atom_site_label_2
_geom_bond_distance
_geom_bond_site_symmetry_2
_geom_bond_publ_flag
P1 B1 1.941(5) . ?
P1 Si1 2.2299(16) . ?
P1 Li1 2.532(8) . ?
P1 Li2 2.581(9) . ?
P2 B2 1.942(5) . ?
P2 Si1 2.2261(16) . ?
P2 Li2 2.625(8) . ?
P2 Li1 2.650(8) . ?
Si1 C6 1.909(5) . ?
Si1 C12 1.909(5) . ?
Si1 Li1 3.078(7) . ?
Si1 Li2 3.144(8) . ?
Si2 N1 1.731(4) . ?
Si2 C13 1.841(7) . ?
Si2 C14 1.859(7) . ?
Si2 C15 1.871(6) . ?
Si3 N1 1.731(4) . ?
Si3 C16 1.845(6) . ?
Si3 C17 1.868(6) . ?
Si3 C18 1.882(6) . ?
Si4 N3 1.733(4) . ?
Si4 C25 1.863(5) . ?
Si4 C26 1.865(5) . ?
Si4 C27 1.874(6) . ?
Si5 N3 1.727(4) . ?
Si5 C28 1.849(6) . ?
Si5 C30 1.871(6) . ?
Si5 C29 1.874(6) . ?
B1 N2 1.420(6) . ?
B1 N1 1.506(6) . ?
B2 N4 1.429(6) . ?
B2 N3 1.507(6) . ?
N2 C22 1.481(6) . ?
N2 C19 1.486(6) . ?
N4 C31 1.479(6) . ?
N4 C34 1.489(6) . ?
C1 C2 1.387(8) . ?
C1 C6 1.391(6) . ?
C1 H1 0.9300 . ?
C2 C3 1.370(10) . ?
C2 H2 0.9300 . ?
C3 C4 1.367(10) . ?
C3 H3 0.9300 . ?
C4 C5 1.386(7) . ?
C4 H4 0.9300 . ?
C5 C6 1.386(7) . ?
C5 H5 0.9300 . ?
C7 C8 1.392(7) . ?
C7 C12 1.404(6) . ?
C7 H7 0.9300 . ?
C8 C9 1.362(10) . ?
C8 H8 0.9300 . ?
C9 C10 1.374(9) . ?
C9 H9 0.9300 . ?
C10 C11 1.380(7) . ?
C10 H10 0.9300 . ?
C11 C12 1.389(7) . ?
C11 H11 0.9300 . ?
C13 H13A 0.9600 . ?
C13 H13B 0.9600 . ?
C13 H13C 0.9600 . ?
C14 H14A 0.9600 . ?
C14 H14B 0.9600 . ?
C14 H14C 0.9600 . ?
C15 H15A 0.9600 . ?
C15 H15B 0.9600 . ?
C15 H15C 0.9600 . ?
C16 H16A 0.9600 . ?
C16 H16B 0.9600 . ?
C16 H16C 0.9600 . ?
C17 H17A 0.9600 . ?
C17 H17B 0.9600 . ?
C17 H17C 0.9600 . ?
C18 H18A 0.9600 . ?
C18 H18B 0.9600 . ?
C18 H18C 0.9600 . ?
C19 C20 1.533(7) . ?
C19 C21 1.534(7) . ?
C19 H19 0.9800 . ?
C20 H20A 0.9600 . ?
C20 H20B 0.9600 . ?
C20 H20C 0.9600 . ?
C21 H21A 0.9600 . ?
C21 H21B 0.9600 . ?
C21 H21C 0.9600 . ?
C22 C24 1.510(7) . ?
C22 C23 1.527(7) . ?
C22 H22 0.9800 . ?
C23 H23A 0.9600 . ?
C23 H23B 0.9600 . ?
C23 H23C 0.9600 . ?
C24 H24A 0.9600 . ?
C24 H24B 0.9600 . ?
C24 H24C 0.9600 . ?
C25 H25A 0.9600 . ?
C25 H25B 0.9600 . ?
C25 H25C 0.9600 . ?
C26 H26A 0.9600 . ?
C26 H26B 0.9600 . ?
C26 H26C 0.9600 . ?
C27 H27A 0.9600 . ?
C27 H27B 0.9600 . ?
C27 H27C 0.9600 . ?
C28 H28A 0.9600 . ?
C28 H28B 0.9600 . ?
C28 H28C 0.9600 . ?
C29 H29A 0.9600 . ?
C29 H29B 0.9600 . ?
C29 H29C 0.9600 . ?
C30 H30A 0.9600 . ?
C30 H30B 0.9600 . ?
C30 H30C 0.9600 . ?
C31 C32 1.511(9) . ?
C31 C33 1.538(8) . ?
C31 H31 0.9800 . ?
C32 H32A 0.9600 . ?
C32 H32B 0.9600 . ?
C32 H32C 0.9600 . ?
C33 H33A 0.9600 . ?
C33 H33B 0.9600 . ?
C33 H33C 0.9600 . ?
C34 C35 1.537(10) . ?
C34 C36 1.549(10) . ?
C34 H34 0.9800 . ?
C35 H35A 0.9600 . ?
C35 H35B 0.9600 . ?
C35 H35C 0.9600 . ?
C36 H36A 0.9600 . ?
C36 H36B 0.9600 . ?
C36 H36C 0.9600 . ?
Li1 O1 2.003(8) . ?
Li1 O2 2.013(9) . ?
Li1 Li2 3.290(12) . ?
Li2 O3 1.983(9) . ?
Li2 O4 2.050(9) . ?
C37 O1 1.410(7) . ?
C37 H37A 0.9600 . ?
C37 H37B 0.9600 . ?
C37 H37C 0.9600 . ?
O1 C38 1.419(7) . ?
C38 C39 1.451(9) . ?
C38 H38A 0.9700 . ?
C38 H38B 0.9700 . ?
C39 O2 1.299(7) . ?
C39 H39A 0.9700 . ?
C39 H39B 0.9700 . ?
O2 C40 1.413(6) . ?
C40 H40A 0.9600 . ?
C40 H40B 0.9600 . ?
C40 H40C 0.9600 . ?
C41 O3 1.432(6) . ?
C41 H41A 0.9600 . ?
C41 H41B 0.9600 . ?
C41 H41C 0.9600 . ?
O3 C42 1.419(6) . ?
C42 C43 1.483(7) . ?
C42 H42A 0.9700 . ?
C42 H42B 0.9700 . ?
C43 O4 1.419(6) . ?
C43 H43A 0.9700 . ?
C43 H43B 0.9700 . ?
O4 C44 1.421(6) . ?
C44 H44A 0.9600 . ?
C44 H44B 0.9600 . ?
C44 H44C 0.9600 . ?

loop_
_geom_torsion_atom_site_label_1
_geom_torsion_atom_site_label_2
_geom_torsion_atom_site_label_3
_geom_torsion_atom_site_label_4
_geom_torsion
_geom_torsion_site_symmetry_1
_geom_torsion_site_symmetry_2
_geom_torsion_site_symmetry_3
_geom_torsion_site_symmetry_4
_geom_torsion_publ_flag
B2 P2 Si1 C6 -62.4(3) . . . . ?
Li2 P2 Si1 C6 83.2(2) . . . . ?
Li1 P2 Si1 C6 162.0(2) . . . . ?
B2 P2 Si1 C12 58.6(3) . . . . ?
Li2 P2 Si1 C12 -155.9(3) . . . . ?
Li1 P2 Si1 C12 -77.0(2) . . . . ?
B2 P2 Si1 P1 175.9(2) . . . . ?
Li2 P2 Si1 P1 -38.6(2) . . . . ?
Li1 P2 Si1 P1 40.29(19) . . . . ?
B2 P2 Si1 Li1 135.6(3) . . . . ?
Li2 P2 Si1 Li1 -78.8(3) . . . . ?
B2 P2 Si1 Li2 -145.5(3) . . . . ?
Li1 P2 Si1 Li2 78.8(3) . . . . ?
B1 P1 Si1 C6 63.6(3) . . . . ?
Li1 P1 Si1 C6 -162.5(3) . . . . ?
Li2 P1 Si1 C6 -81.1(2) . . . . ?
B1 P1 Si1 C12 -58.5(2) . . . . ?
Li1 P1 Si1 C12 75.4(3) . . . . ?
Li2 P1 Si1 C12 156.7(2) . . . . ?
B1 P1 Si1 P2 -176.05(19) . . . . ?
Li1 P1 Si1 P2 -42.1(2) . . . . ?
Li2 P1 Si1 P2 39.23(19) . . . . ?
B1 P1 Si1 Li1 -133.9(3) . . . . ?
Li2 P1 Si1 Li1 81.4(3) . . . . ?
B1 P1 Si1 Li2 144.7(3) . . . . ?
Li1 P1 Si1 Li2 -81.4(3) . . . . ?
Si1 P1 B1 N2 -23.0(5) . . . . ?
Li1 P1 B1 N2 -131.4(4) . . . . ?
Li2 P1 B1 N2 96.1(5) . . . . ?
Si1 P1 B1 N1 158.3(2) . . . . ?
Li1 P1 B1 N1 49.9(5) . . . . ?
Li2 P1 B1 N1 -82.5(5) . . . . ?
Si1 P2 B2 N4 16.3(6) . . . . ?
Li2 P2 B2 N4 -100.4(6) . . . . ?
Li1 P2 B2 N4 121.3(5) . . . . ?
Si1 P2 B2 N3 -164.3(3) . . . . ?
Li2 P2 B2 N3 79.0(5) . . . . ?
Li1 P2 B2 N3 -59.3(5) . . . . ?
N2 B1 N1 Si3 93.8(4) . . . . ?
P1 B1 N1 Si3 -87.4(4) . . . . ?
N2 B1 N1 Si2 -96.1(4) . . . . ?
P1 B1 N1 Si2 82.7(4) . . . . ?
C16 Si3 N1 B1 1.3(4) . . . . ?
C17 Si3 N1 B1 121.4(4) . . . . ?
C18 Si3 N1 B1 -118.0(4) . . . . ?
C16 Si3 N1 Si2 -168.2(3) . . . . ?
C17 Si3 N1 Si2 -48.1(4) . . . . ?
C18 Si3 N1 Si2 72.6(4) . . . . ?
C13 Si2 N1 B1 33.8(4) . . . . ?
C14 Si2 N1 B1 -86.8(4) . . . . ?
C15 Si2 N1 B1 152.8(4) . . . . ?
C13 Si2 N1 Si3 -156.6(3) . . . . ?
C14 Si2 N1 Si3 82.8(4) . . . . ?
C15 Si2 N1 Si3 -37.6(4) . . . . ?
N1 B1 N2 C22 170.9(4) . . . . ?
P1 B1 N2 C22 -7.7(6) . . . . ?
N1 B1 N2 C19 -4.5(6) . . . . ?
P1 B1 N2 C19 176.9(4) . . . . ?
N4 B2 N3 Si5 -108.2(5) . . . . ?
P2 B2 N3 Si5 72.3(4) . . . . ?
N4 B2 N3 Si4 77.2(5) . . . . ?
P2 B2 N3 Si4 -102.3(3) . . . . ?
C28 Si5 N3 B2 19.4(4) . . . . ?
C30 Si5 N3 B2 -102.4(4) . . . . ?
C29 Si5 N3 B2 136.9(4) . . . . ?
C28 Si5 N3 Si4 -166.1(3) . . . . ?
C30 Si5 N3 Si4 72.0(3) . . . . ?
C29 Si5 N3 Si4 -48.6(4) . . . . ?
C25 Si4 N3 B2 20.8(4) . . . . ?
C26 Si4 N3 B2 140.5(3) . . . . ?
C27 Si4 N3 B2 -101.2(4) . . . . ?
C25 Si4 N3 Si5 -153.8(3) . . . . ?
C26 Si4 N3 Si5 -34.1(3) . . . . ?
C27 Si4 N3 Si5 84.2(3) . . . . ?
N3 B2 N4 C31 -163.7(5) . . . . ?
P2 B2 N4 C31 15.7(8) . . . . ?
N3 B2 N4 C34 12.8(8) . . . . ?
P2 B2 N4 C34 -167.8(5) . . . . ?
C6 C1 C2 C3 -1.1(9) . . . . ?
C1 C2 C3 C4 1.3(10) . . . . ?
C2 C3 C4 C5 -0.3(10) . . . . ?
C3 C4 C5 C6 -1.0(9) . . . . ?
C4 C5 C6 C1 1.3(7) . . . . ?
C4 C5 C6 Si1 -178.7(4) . . . . ?
C2 C1 C6 C5 -0.3(7) . . . . ?
C2 C1 C6 Si1 179.7(4) . . . . ?
C12 Si1 C6 C5 -175.4(4) . . . . ?
P2 Si1 C6 C5 -50.7(4) . . . . ?
P1 Si1 C6 C5 59.1(4) . . . . ?
Li1 Si1 C6 C5 6.8(9) . . . . ?
Li2 Si1 C6 C5 5.0(4) . . . . ?
C12 Si1 C6 C1 4.7(4) . . . . ?
P2 Si1 C6 C1 129.4(4) . . . . ?
P1 Si1 C6 C1 -120.9(4) . . . . ?
Li1 Si1 C6 C1 -173.1(6) . . . . ?
Li2 Si1 C6 C1 -175.0(4) . . . . ?
C12 C7 C8 C9 -1.3(9) . . . . ?
C7 C8 C9 C10 1.2(10) . . . . ?
C8 C9 C10 C11 -0.9(10) . . . . ?
C9 C10 C11 C12 0.8(9) . . . . ?
C10 C11 C12 C7 -0.9(8) . . . . ?
C10 C11 C12 Si1 -174.8(4) . . . . ?
C8 C7 C12 C11 1.1(7) . . . . ?
C8 C7 C12 Si1 175.1(4) . . . . ?
C6 Si1 C12 C11 -92.2(4) . . . . ?
P2 Si1 C12 C11 142.2(4) . . . . ?
P1 Si1 C12 C11 35.3(4) . . . . ?
Li1 Si1 C12 C11 87.1(4) . . . . ?
Li2 Si1 C12 C11 86.9(6) . . . . ?
C6 Si1 C12 C7 94.1(4) . . . . ?
P2 Si1 C12 C7 -31.4(4) . . . . ?
P1 Si1 C12 C7 -138.3(4) . . . . ?
Li1 Si1 C12 C7 -86.6(4) . . . . ?
Li2 Si1 C12 C7 -86.8(7) . . . . ?
B1 N2 C19 C20 125.9(5) . . . . ?
C22 N2 C19 C20 -49.6(6) . . . . ?
B1 N2 C19 C21 -104.8(6) . . . . ?
C22 N2 C19 C21 79.8(6) . . . . ?
B1 N2 C22 C24 -90.7(5) . . . . ?
C19 N2 C22 C24 84.7(5) . . . . ?
B1 N2 C22 C23 139.1(4) . . . . ?
C19 N2 C22 C23 -45.4(6) . . . . ?
B2 N4 C31 C32 90.8(6) . . . . ?
C34 N4 C31 C32 -85.7(7) . . . . ?
B2 N4 C31 C33 -139.1(6) . . . . ?
C34 N4 C31 C33 44.3(8) . . . . ?
B2 N4 C34 C35 104.2(6) . . . . ?
C31 N4 C34 C35 -79.2(7) . . . . ?
B2 N4 C34 C36 -128.2(6) . . . . ?
C31 N4 C34 C36 48.3(8) . . . . ?
B1 P1 Li1 O1 -72.3(6) . . . . ?
Si1 P1 Li1 O1 161.1(5) . . . . ?
Li2 P1 Li1 O1 78.4(5) . . . . ?
B1 P1 Li1 O2 33.2(6) . . . . ?
Si1 P1 Li1 O2 -93.3(5) . . . . ?
Li2 P1 Li1 O2 -176.1(5) . . . . ?
B1 P1 Li1 P2 161.4(2) . . . . ?
Si1 P1 Li1 P2 34.83(13) . . . . ?
Li2 P1 Li1 P2 -47.9(2) . . . . ?
B1 P1 Li1 Si1 126.6(3) . . . . ?
Li2 P1 Li1 Si1 -82.7(2) . . . . ?
B1 P1 Li1 Li2 -150.7(3) . . . . ?
Si1 P1 Li1 Li2 82.7(2) . . . . ?
B2 P2 Li1 O1 79.6(6) . . . . ?
Si1 P2 Li1 O1 -157.9(5) . . . . ?
Li2 P2 Li1 O1 -75.2(5) . . . . ?
B2 P2 Li1 O2 -26.8(6) . . . . ?
Si1 P2 Li1 O2 95.8(5) . . . . ?
Li2 P2 Li1 O2 178.5(5) . . . . ?
B2 P2 Li1 P1 -157.8(2) . . . . ?
Si1 P2 Li1 P1 -35.24(14) . . . . ?
Li2 P2 Li1 P1 47.5(2) . . . . ?
B2 P2 Li1 Si1 -122.5(3) . . . . ?
Li2 P2 Li1 Si1 82.71(19) . . . . ?
B2 P2 Li1 Li2 154.7(3) . . . . ?
Si1 P2 Li1 Li2 -82.71(19) . . . . ?
C6 Si1 Li1 O1 3.7(18) . . . . ?
C12 Si1 Li1 O1 -174.1(13) . . . . ?
P2 Si1 Li1 O1 69.9(13) . . . . ?
P1 Si1 Li1 O1 -57.6(12) . . . . ?
Li2 Si1 Li1 O1 5.8(13) . . . . ?
C6 Si1 Li1 O2 179.8(5) . . . . ?
C12 Si1 Li1 O2 1.9(4) . . . . ?
P2 Si1 Li1 O2 -114.1(4) . . . . ?
P1 Si1 Li1 O2 118.4(5) . . . . ?
Li2 Si1 Li1 O2 -178.2(5) . . . . ?
C6 Si1 Li1 P1 61.3(7) . . . . ?
C12 Si1 Li1 P1 -116.57(19) . . . . ?
P2 Si1 Li1 P1 127.5(2) . . . . ?
Li2 Si1 Li1 P1 63.3(2) . . . . ?
C6 Si1 Li1 P2 -66.2(7) . . . . ?
C12 Si1 Li1 P2 115.96(18) . . . . ?
P1 Si1 Li1 P2 -127.5(2) . . . . ?
Li2 Si1 Li1 P2 -64.1(2) . . . . ?
C6 Si1 Li1 Li2 -2.0(7) . . . . ?
C12 Si1 Li1 Li2 -179.9(2) . . . . ?
P2 Si1 Li1 Li2 64.1(2) . . . . ?
P1 Si1 Li1 Li2 -63.3(2) . . . . ?
B1 P1 Li2 O3 88.2(7) . . . . ?
Si1 P1 Li2 O3 -139.3(6) . . . . ?
Li1 P1 Li2 O3 -57.7(6) . . . . ?
B1 P1 Li2 O4 -16.2(6) . . . . ?
Si1 P1 Li2 O4 116.4(4) . . . . ?
Li1 P1 Li2 O4 -162.1(4) . . . . ?
B1 P1 Li2 P2 -165.5(3) . . . . ?
Si1 P1 Li2 P2 -32.96(13) . . . . ?
Li1 P1 Li2 P2 48.6(2) . . . . ?
B1 P1 Li2 Si1 -132.5(3) . . . . ?
Li1 P1 Li2 Si1 81.55(19) . . . . ?
B1 P1 Li2 Li1 145.9(4) . . . . ?
Si1 P1 Li2 Li1 -81.55(19) . . . . ?
B2 P2 Li2 O3 -60.5(6) . . . . ?
Si1 P2 Li2 O3 170.1(4) . . . . ?
Li1 P2 Li2 O3 90.6(4) . . . . ?
B2 P2 Li2 O4 43.0(9) . . . . ?
Si1 P2 Li2 O4 -86.4(7) . . . . ?
Li1 P2 Li2 O4 -165.9(8) . . . . ?
B2 P2 Li2 P1 162.5(3) . . . . ?
Si1 P2 Li2 P1 33.12(13) . . . . ?
Li1 P2 Li2 P1 -46.4(2) . . . . ?
B2 P2 Li2 Si1 129.4(3) . . . . ?
Li1 P2 Li2 Si1 -79.51(19) . . . . ?
B2 P2 Li2 Li1 -151.1(4) . . . . ?
Si1 P2 Li2 Li1 79.51(19) . . . . ?
C6 Si1 Li2 O3 -134.1(9) . . . . ?
C12 Si1 Li2 O3 46.7(13) . . . . ?
P2 Si1 Li2 O3 -20.4(8) . . . . ?
P1 Si1 Li2 O3 109.8(10) . . . . ?
Li1 Si1 Li2 O3 46.5(9) . . . . ?
C6 Si1 Li2 O4 25.5(5) . . . . ?
C12 Si1 Li2 O4 -153.7(4) . . . . ?
P2 Si1 Li2 O4 139.2(5) . . . . ?
P1 Si1 Li2 O4 -90.6(5) . . . . ?
Li1 Si1 Li2 O4 -153.9(5) . . . . ?
C6 Si1 Li2 P1 116.10(17) . . . . ?
C12 Si1 Li2 P1 -63.0(5) . . . . ?
P2 Si1 Li2 P1 -130.1(2) . . . . ?
Li1 Si1 Li2 P1 -63.3(2) . . . . ?
C6 Si1 Li2 P2 -113.76(17) . . . . ?
C12 Si1 Li2 P2 67.1(6) . . . . ?
P1 Si1 Li2 P2 130.1(2) . . . . ?
Li1 Si1 Li2 P2 66.9(2) . . . . ?
C6 Si1 Li2 Li1 179.4(2) . . . . ?
C12 Si1 Li2 Li1 0.2(6) . . . . ?
P2 Si1 Li2 Li1 -66.9(2) . . . . ?
P1 Si1 Li2 Li1 63.3(2) . . . . ?
O1 Li1 Li2 O3 22.1(5) . . . . ?
O2 Li1 Li2 O3 -129(8) . . . . ?
P1 Li1 Li2 O3 144.5(4) . . . . ?
P2 Li1 Li2 O3 -105.0(4) . . . . ?
Si1 Li1 Li2 O3 -159.8(4) . . . . ?
O1 Li1 Li2 O4 -73.5(11) . . . . ?
O2 Li1 Li2 O4 136(8) . . . . ?
P1 Li1 Li2 O4 49.0(10) . . . . ?
P2 Li1 Li2 O4 159.5(11) . . . . ?
Si1 Li1 Li2 O4 104.6(11) . . . . ?
O1 Li1 Li2 P1 -122.4(4) . . . . ?
O2 Li1 Li2 P1 87(8) . . . . ?
P2 Li1 Li2 P1 110.5(3) . . . . ?
Si1 Li1 Li2 P1 55.68(14) . . . . ?
O1 Li1 Li2 P2 127.1(4) . . . . ?
O2 Li1 Li2 P2 -24(8) . . . . ?
P1 Li1 Li2 P2 -110.5(3) . . . . ?
Si1 Li1 Li2 P2 -54.83(14) . . . . ?
O1 Li1 Li2 Si1 -178.1(4) . . . . ?
O2 Li1 Li2 Si1 31(8) . . . . ?
P1 Li1 Li2 Si1 -55.68(14) . . . . ?
P2 Li1 Li2 Si1 54.83(14) . . . . ?
O2 Li1 O1 C37 -167.5(6) . . . . ?
P1 Li1 O1 C37 -36.7(9) . . . . ?
P2 Li1 O1 C37 64.3(8) . . . . ?
Si1 Li1 O1 C37 9.0(17) . . . . ?
Li2 Li1 O1 C37 14.0(7) . . . . ?
O2 Li1 O1 C38 2.1(5) . . . . ?
P1 Li1 O1 C38 132.8(5) . . . . ?
P2 Li1 O1 C38 -126.1(5) . . . . ?
Si1 Li1 O1 C38 178.5(12) . . . . ?
Li2 Li1 O1 C38 -176.4(4) . . . . ?
C37 O1 C38 C39 179.7(7) . . . . ?
Li1 O1 C38 C39 8.2(8) . . . . ?
O1 C38 C39 O2 -20.4(11) . . . . ?
C38 C39 O2 C40 -171.7(7) . . . . ?
C38 C39 O2 Li1 22.6(11) . . . . ?
O1 Li1 O2 C39 -13.4(7) . . . . ?
P1 Li1 O2 C39 -138.0(6) . . . . ?
P2 Li1 O2 C39 114.9(7) . . . . ?
Si1 Li1 O2 C39 167.9(6) . . . . ?
Li2 Li1 O2 C39 138(8) . . . . ?
O1 Li1 O2 C40 -177.2(5) . . . . ?
P1 Li1 O2 C40 58.2(8) . . . . ?
P2 Li1 O2 C40 -48.9(8) . . . . ?
Si1 Li1 O2 C40 4.1(7) . . . . ?
Li2 Li1 O2 C40 -26(9) . . . . ?
O4 Li2 O3 C42 -12.5(5) . . . . ?
P1 Li2 O3 C42 -129.6(6) . . . . ?
P2 Li2 O3 C42 136.0(4) . . . . ?
Si1 Li2 O3 C42 150.9(8) . . . . ?
Li1 Li2 O3 C42 -170.6(4) . . . . ?
O4 Li2 O3 C41 -151.9(5) . . . . ?
P1 Li2 O3 C41 90.9(7) . . . . ?
P2 Li2 O3 C41 -3.5(7) . . . . ?
Si1 Li2 O3 C41 11.4(12) . . . . ?
Li1 Li2 O3 C41 49.9(6) . . . . ?
C41 O3 C42 C43 -177.7(5) . . . . ?
Li2 O3 C42 C43 38.1(6) . . . . ?
O3 C42 C43 O4 -52.0(6) . . . . ?
C42 C43 O4 C44 -170.7(5) . . . . ?
C42 C43 O4 Li2 41.6(6) . . . . ?
O3 Li2 O4 C43 -17.0(5) . . . . ?
P1 Li2 O4 C43 121.8(4) . . . . ?
P2 Li2 O4 C43 -128.5(7) . . . . ?
Si1 Li2 O4 C43 172.4(4) . . . . ?
Li1 Li2 O4 C43 82.7(11) . . . . ?
O3 Li2 O4 C44 -158.4(5) . . . . ?
P1 Li2 O4 C44 -19.6(7) . . . . ?
P2 Li2 O4 C44 90.1(9) . . . . ?
Si1 Li2 O4 C44 31.0(7) . . . . ?
Li1 Li2 O4 C44 -58.7(12) . . . . ?
